data_1560137
loop_
_publ_author_name
'Park, Hyunchang'
'Lee, Dongwhan'

_publ_section_title
;
 Biomimetic hydrogen-bonding cascade for chemical activation: telling a
 nucleophile from a base.
;
_journal_issue 2
_journal_name_full 'Chemical science'
_journal_page_first 590
_journal_page_last 598
_journal_paper_doi 10.1039/d0sc05067a
_journal_volume 12
_journal_year 2020
_chemical_formula_moiety 'C16 H13 Br N2 O4, C H Cl3'
_chemical_formula_sum 'C17 H14 Br Cl3 N2 O4'
_chemical_formula_weight 496.56
_space_group_crystal_system monoclinic
_space_group_IT_number 14
_space_group_name_Hall '-P 2ybc'
_space_group_name_H-M_alt 'P 1 21/c 1'
_atom_sites_solution_hydrogens geom
_atom_sites_solution_primary dual
_audit_creation_date 2018-07-13
_audit_creation_method
;
Olex2 1.2
(compiled 2018.05.29 svn.r3508 for OlexSys, GUI svn.r5506)
;
_audit_update_record
;
2020-09-12 deposited with the CCDC.	2020-11-02 downloaded from the CCDC.
;
_cell_angle_alpha 90
_cell_angle_beta 116.121(2)
_cell_angle_gamma 90
_cell_formula_units_Z 8
_cell_length_a 25.8801(5)
_cell_length_b 6.94530(10)
_cell_length_c 23.8077(4)
_cell_measurement_reflns_used 23444
_cell_measurement_temperature 93
_cell_measurement_theta_max 78.8590
_cell_measurement_theta_min 4.1220
_cell_volume 3842.25(13)
_computing_cell_refinement 'CrysAlisPro 1.171.39.29d (Rigaku OD, 2017)'
_computing_data_collection 'CrysAlisPro 1.171.39.29d (Rigaku OD, 2017)'
_computing_data_reduction 'CrysAlisPro 1.171.39.29d (Rigaku OD, 2017)'
_computing_molecular_graphics 'Olex2 (Dolomanov et al., 2009)'
_computing_publication_material 'Olex2 (Dolomanov et al., 2009)'
_computing_structure_refinement 'ShelXL (Sheldrick, 2015)'
_computing_structure_solution 'ShelXT (Sheldrick, 2015)'
_diffrn_ambient_temperature 93
_diffrn_detector 'CCD plate'
_diffrn_measured_fraction_theta_full 0.999
_diffrn_measured_fraction_theta_max 0.975
_diffrn_measurement_details
;
List of Runs (angles in degrees, time in seconds):

  # Type    Start    End  Width  t~exp~   \w     \q     \k     \f   Frames
#--------------------------------------------------------------------------
  1  \w    -26.00  89.00   0.50    3.05    --    0.00  46.00 -15.00  230
  2  \w    -89.00  26.00   0.50    3.05    --    0.00 -46.00-165.00  230
  3  \w     16.00 122.00   0.50    4.93    --  105.20 -46.00-165.00  212
  4  \w    118.00 164.00   0.50    4.93    --  105.20  46.00 -15.00   92
  5  \w    -31.00  -4.00   0.50    3.05    --    0.00 -57.00 -30.00   54
  6  \w    -27.00  26.00   0.50    3.05    --    0.00 -38.00 -60.00  106
  7  \w    -89.00   5.00   0.50    3.05    --    0.00 -38.00  90.00  188
  8  \w     23.00  88.00   0.50    3.05    --    0.00  38.00-150.00  130
  9  \w    -61.00 -35.00   0.50    3.05    --    0.00 -57.00 -30.00   52
 10  \w     41.00  67.00   0.50    4.93    --  105.20 -77.00 -60.00   52
 11  \w     75.00 189.00   0.50    4.93    --  105.20  30.00  30.00  228
 12  \w     80.00 195.00   0.50    4.93    --  105.20  30.00 -60.00  230
 13  \w     70.00 123.00   0.50    4.93    --  105.20  82.00  90.00  106
 14  \w     97.00 138.00   0.50    4.93    --  105.20 -77.00 -60.00   82
 15  \w    148.00 179.00   0.50    4.93    --  105.20  82.00  90.00   62
 16  \w     23.00 128.00   0.50    4.93    --  105.20 -61.00-180.00  210
 17  \w     23.00  60.00   0.50    4.93    --  105.20 -45.00  30.00   74
 18  \w    125.00 189.00   0.50    4.93    --  105.20  77.00-150.00  128
 19  \w     91.00 132.00   0.50    4.93    --  105.20 -45.00   0.00   82
 20  \w     28.00  68.00   0.50    4.93    --  105.20 -45.00   0.00   80
;
_diffrn_measurement_device 'four-circle diffractometer'
_diffrn_measurement_device_type 'XtaLAB AFC12 (RINC): Kappa dual home/near'
_diffrn_measurement_method '\w scans'
_diffrn_orient_matrix_type 'CrysAlisPro convention (1999,Acta A55,543-557)'
_diffrn_orient_matrix_UB_11 0.0323771000
_diffrn_orient_matrix_UB_12 -0.0016882000
_diffrn_orient_matrix_UB_13 -0.0409805000
_diffrn_orient_matrix_UB_21 0.0474181000
_diffrn_orient_matrix_UB_22 -0.1262142000
_diffrn_orient_matrix_UB_23 0.0489131000
_diffrn_orient_matrix_UB_31 -0.0331208000
_diffrn_orient_matrix_UB_32 -0.1823894000
_diffrn_orient_matrix_UB_33 -0.0335143000
_diffrn_radiation_monochromator graphite
_diffrn_radiation_probe x-ray
_diffrn_radiation_type CuK\a
_diffrn_radiation_wavelength 1.54184
_diffrn_reflns_av_R_equivalents 0.0839
_diffrn_reflns_av_unetI/netI 0.0434
_diffrn_reflns_Laue_measured_fraction_full 0.999
_diffrn_reflns_Laue_measured_fraction_max 0.975
_diffrn_reflns_limit_h_max 30
_diffrn_reflns_limit_h_min -32
_diffrn_reflns_limit_k_max 8
_diffrn_reflns_limit_k_min -8
_diffrn_reflns_limit_l_max 30
_diffrn_reflns_limit_l_min -29
_diffrn_reflns_number 32612
_diffrn_reflns_point_group_measured_fraction_full 0.999
_diffrn_reflns_point_group_measured_fraction_max 0.975
_diffrn_reflns_theta_full 67.684
_diffrn_reflns_theta_max 79.235
_diffrn_reflns_theta_min 3.714
_diffrn_source 'fine-focus sealed X-ray tube'
_diffrn_source_type 'Enhance (Cu) X-ray Source'
_exptl_absorpt_coefficient_mu 7.000
_exptl_absorpt_correction_T_max 1.000
_exptl_absorpt_correction_T_min 0.503
_exptl_absorpt_correction_type gaussian
_exptl_absorpt_process_details
;
CrysAlisPro 1.171.39.29d (Rigaku Oxford Diffraction, 2017)
Numerical absorption correction based on gaussian integration over
			a multifaceted crystal model
Empirical absorption correction using spherical harmonics,
 implemented in SCALE3 ABSPACK scaling algorithm.
;
_exptl_crystal_colour 'clear light yellow'
_exptl_crystal_colour_lustre clear
_exptl_crystal_colour_modifier light
_exptl_crystal_colour_primary yellow
_exptl_crystal_density_diffrn 1.717
_exptl_crystal_description block
_exptl_crystal_F_000 1984
_exptl_crystal_recrystallization_method 'Slow evaporation of a Chloroform solution'
_exptl_crystal_size_max 0.832
_exptl_crystal_size_mid 0.183
_exptl_crystal_size_min 0.121
_refine_diff_density_max 1.184
_refine_diff_density_min -1.255
_refine_diff_density_rms 0.164
_refine_ls_extinction_method none
_refine_ls_goodness_of_fit_ref 1.110
_refine_ls_hydrogen_treatment constr
_refine_ls_matrix_type full
_refine_ls_number_parameters 491
_refine_ls_number_reflns 8119
_refine_ls_number_restraints 0
_refine_ls_restrained_S_all 1.110
_refine_ls_R_factor_all 0.0755
_refine_ls_R_factor_gt 0.0740
_refine_ls_shift/su_max 0.001
_refine_ls_shift/su_mean 0.000
_refine_ls_structure_factor_coef Fsqd
_refine_ls_weighting_details 'w=1/[\s^2^(Fo^2^)+(0.0618P)^2^+42.0886P] where P=(Fo^2^+2Fc^2^)/3'
_refine_ls_weighting_scheme calc
_refine_ls_wR_factor_gt 0.2007
_refine_ls_wR_factor_ref 0.2013
_reflns_Friedel_coverage 0.000
_reflns_number_gt 7707
_reflns_number_total 8119
_reflns_threshold_expression 'I > 2\s(I)'
_cod_data_source_file d0sc05067a2.cif
_cod_data_source_block hp-cyanide_sensor
_cod_depositor_comments
;
Adding full bibliography for 1560136--1560138.cif.

2022-06-21
Z value and formula fixed to values more according to usual
chemical conventions.                 miguel
;
_cod_original_formula_sum 'C8 H6.59 Br0.47 Cl1.41 N0.94 O1.88'
_cod_original_formula_weight 233.68
_cod_original_formula_moiety '0.47(C16 H13 Br N2 O4), 0.47(C H Cl3)'
_cod_original_formula_units_Z 17
_cod_database_code 1560137
_shelx_shelxl_version_number 2014/7
_chemical_oxdiff_formula 'C11 H10 N O'
_chemical_oxdiff_usercomment HP-Cyanide_Sensor
_shelx_space_group_comment
;
The symmetry employed for this shelxl refinement is uniquely defined
by the following loop, which should always be used as a source of
symmetry information in preference to the above space-group names.
They are only intended as comments.
;
_reflns_odcompleteness_completeness 99.96
_reflns_odcompleteness_iscentric 1
_reflns_odcompleteness_theta 69.95
_olex2_refinement_description
;
1. Fixed Uiso
 At 1.2 times of:
  All C(H) groups, All C(H,H) groups, All N(H) groups
 At 1.5 times of:
  All C(H,H,H) groups, All O(H) groups
2.a Ternary CH refined with riding coordinates:
 C00W(H00W), C01C(H01O)
2.b Secondary CH2 refined with riding coordinates:
 C01A(H01A,H01B), C01E(H01J,H01K)
2.c Aromatic/amide H refined with riding coordinates:
 N00I(H00I), C01B(H01C), C01D(H01D), C01F(H01F), C01G(H01G), C012(H012),
 C018(H018), N00J(H00J), C00M(H00M), C00O(H00O), C00Z(H00Z), C013(H013),
 C016(H016), C019(H019)
2.d Idealised Me refined as rotating group:
 C01H(H01E,H01H,H01I), C01I(H01L,H01M,H01N)
2.e Idealised tetrahedral OH refined as rotating group:
 O00B(H00B), O00A(H00A)
;
_olex2_submission_special_instructions 'No special instructions were received'
_oxdiff_exptl_absorpt_empirical_details
;
Empirical correction (ABSPACK) includes:
- Absorption correction using spherical harmonics
- Frame scaling
- B-factor correction
;
_oxdiff_exptl_absorpt_empirical_full_max 20.773
_oxdiff_exptl_absorpt_empirical_full_min 0.293

loop_
_space_group_symop_operation_xyz
'x, y, z'
'-x, y+1/2, -z+1/2'
'-x, -y, -z'
'x, -y-1/2, z-1/2'

loop_
_atom_site_label
_atom_site_type_symbol
_atom_site_fract_x
_atom_site_fract_y
_atom_site_fract_z
_atom_site_U_iso_or_equiv
_atom_site_adp_type
_atom_site_occupancy
_atom_site_site_symmetry_order
_atom_site_calc_flag
_atom_site_refinement_flags_posn
_atom_site_refinement_flags_adp
_atom_site_refinement_flags_occupancy
_atom_site_disorder_assembly
_atom_site_disorder_group
Br01 Br 0.45175(3) 1.37368(11) 0.26457(3) 0.03232(18) Uani 1 1 d . . . . .
O00B O 0.39175(17) 1.3233(6) 0.42882(19) 0.0260(9) Uani 1 1 d . . . . .
H00B H 0.4126 1.3206 0.4100 0.039 Uiso 1 1 calc GR . . . .
O00D O 0.61513(19) 1.1758(7) 0.7105(2) 0.0291(9) Uani 1 1 d . . . . .
O00G O 0.6954(2) 1.2763(8) 0.5466(2) 0.0369(11) Uani 1 1 d . . . . .
O009 O 0.57115(17) 1.1562(6) 0.60072(18) 0.0263(9) Uani 1 1 d . . . . .
N00H N 0.4847(2) 1.3062(7) 0.4142(2) 0.0229(10) Uani 1 1 d . . . . .
N00I N 0.5708(2) 1.2630(7) 0.4951(2) 0.0230(10) Uani 1 1 d . . . . .
H00I H 0.5970 1.2422 0.5336 0.028 Uiso 1 1 calc R . . . .
C00L C 0.5125(2) 1.2698(8) 0.4753(3) 0.0212(11) Uani 1 1 d . . . . .
C00P C 0.5268(2) 1.3192(8) 0.3936(3) 0.0235(11) Uani 1 1 d . . . . .
C00R C 0.5239(3) 1.3460(9) 0.3340(3) 0.0262(12) Uani 1 1 d . . . . .
C00S C 0.4233(3) 1.2691(8) 0.4895(3) 0.0237(11) Uani 1 1 d . . . . .
C00U C 0.4836(2) 1.2417(8) 0.5150(3) 0.0212(11) Uani 1 1 d . . . . .
C01A C 0.6019(3) 1.0566(9) 0.6589(3) 0.0273(12) Uani 1 1 d . . . . .
H01A H 0.5783 0.9472 0.6610 0.033 Uiso 1 1 calc R . . . .
H01B H 0.6380 1.0034 0.6604 0.033 Uiso 1 1 calc R . . . .
C01B C 0.6282(3) 1.3281(9) 0.3782(3) 0.0304(13) Uani 1 1 d . . . . .
H01C H 0.6620 1.3328 0.3720 0.036 Uiso 1 1 calc R . . . .
C01D C 0.4840(3) 1.1626(9) 0.6152(3) 0.0255(12) Uani 1 1 d . . . . .
H01D H 0.5045 1.1304 0.6582 0.031 Uiso 1 1 calc R . . . .
C01F C 0.6892(3) 1.2872(10) 0.4934(3) 0.0335(14) Uani 1 1 d . . . . .
H01F H 0.7228 1.2870 0.4867 0.040 Uiso 1 1 calc R . . . .
C01G C 0.5739(3) 1.3488(9) 0.3265(3) 0.0284(13) Uani 1 1 d . . . . .
H01G H 0.5716 1.3649 0.2858 0.034 Uiso 1 1 calc R . . . .
C01H C 0.6550(3) 1.3239(11) 0.7152(3) 0.0360(15) Uani 1 1 d . . . . .
H01E H 0.6363 1.4172 0.6814 0.054 Uiso 1 1 calc GR . . . .
H01H H 0.6882 1.2670 0.7119 0.054 Uiso 1 1 calc GR . . . .
H01I H 0.6680 1.3892 0.7557 0.054 Uiso 1 1 calc GR . . . .
C011 C 0.5129(2) 1.1856(8) 0.5787(3) 0.0223(11) Uani 1 1 d . . . . .
C012 C 0.3940(3) 1.2421(9) 0.5255(3) 0.0255(12) Uani 1 1 d . . . . .
H012 H 0.3535 1.2610 0.5078 0.031 Uiso 1 1 calc R . . . .
C014 C 0.5810(2) 1.2943(9) 0.4443(3) 0.0236(11) Uani 1 1 d . . . . .
C015 C 0.6330(3) 1.3007(9) 0.4385(3) 0.0269(12) Uani 1 1 d . . . . .
C018 C 0.4244(3) 1.1871(9) 0.5880(3) 0.0275(12) Uani 1 1 d . . . . .
H018 H 0.4042 1.1659 0.6125 0.033 Uiso 1 1 calc R . . . .
Br02 Br 1.03433(3) 1.16350(10) 0.30313(3) 0.03307(19) Uani 1 1 d . . . . .
O00A O 1.10212(18) 1.1589(7) 0.5268(2) 0.0281(9) Uani 1 1 d . . . . .
H00A H 1.0812 1.1822 0.4888 0.042 Uiso 1 1 calc GR . . . .
O00C O 0.92963(17) 1.3396(6) 0.53971(19) 0.0264(9) Uani 1 1 d . . . . .
O00E O 0.80917(19) 1.4326(7) 0.3684(2) 0.0320(10) Uani 1 1 d . . . . .
O00F O 0.88953(18) 1.2752(7) 0.6088(2) 0.0315(10) Uani 1 1 d . . . . .
N00J N 0.9265(2) 1.3084(7) 0.4299(2) 0.0228(10) Uani 1 1 d . . . . .
H00J H 0.9023 1.3379 0.4454 0.027 Uiso 1 1 calc R . . . .
N00K N 1.0086(2) 1.2247(7) 0.4265(2) 0.0236(10) Uani 1 1 d . . . . .
C00M C 0.8111(3) 1.4059(9) 0.3192(3) 0.0287(13) Uani 1 1 d . . . . .
H00M H 0.7774 1.4294 0.2816 0.034 Uiso 1 1 calc R . . . .
C00N C 0.9655(3) 1.2490(9) 0.3658(3) 0.0241(11) Uani 1 1 d . . . . .
C00O C 1.1018(3) 1.1762(9) 0.6249(3) 0.0253(12) Uani 1 1 d . . . . .
H00O H 1.1411 1.1380 0.6438 0.030 Uiso 1 1 calc R . . . .
C00Q C 0.9837(2) 1.2598(8) 0.4637(3) 0.0216(11) Uani 1 1 d . . . . .
C00T C 0.8628(3) 1.3390(9) 0.3142(3) 0.0264(12) Uani 1 1 d . . . . .
C00V C 0.9144(3) 1.3025(9) 0.3685(3) 0.0239(11) Uani 1 1 d . . . . .
C00X C 0.9866(2) 1.2857(9) 0.5705(3) 0.0236(11) Uani 1 1 d . . . . .
C00Y C 1.0134(2) 1.2475(8) 0.5315(3) 0.0227(11) Uani 1 1 d . . . . .
C00Z C 1.0736(3) 1.2135(9) 0.6615(3) 0.0264(12) Uani 1 1 d . . . . .
H00Z H 1.0941 1.2010 0.7057 0.032 Uiso 1 1 calc R . . . .
C01E C 0.9020(3) 1.4169(10) 0.5753(3) 0.0308(13) Uani 1 1 d . . . . .
H01J H 0.9274 1.5148 0.6048 0.037 Uiso 1 1 calc R . . . .
H01K H 0.8658 1.4816 0.5467 0.037 Uiso 1 1 calc R . . . .
C01I C 0.8485(3) 1.1355(11) 0.5701(3) 0.0365(15) Uani 1 1 d . . . . .
H01L H 0.8126 1.2004 0.5427 0.055 Uiso 1 1 calc GR . . . .
H01M H 0.8411 1.0424 0.5966 0.055 Uiso 1 1 calc GR . . . .
H01N H 0.8639 1.0681 0.5446 0.055 Uiso 1 1 calc GR . . . .
C010 C 1.0723(3) 1.1950(9) 0.5603(3) 0.0241(11) Uani 1 1 d . . . . .
C013 C 1.0161(3) 1.2690(9) 0.6353(3) 0.0249(12) Uani 1 1 d . . . . .
H013 H 0.9973 1.2949 0.6609 0.030 Uiso 1 1 calc R . . . .
C016 C 0.8654(3) 1.3188(9) 0.2571(3) 0.0303(13) Uani 1 1 d . . . . .
H016 H 0.8318 1.3432 0.2195 0.036 Uiso 1 1 calc R . . . .
C017 C 0.9660(3) 1.2331(9) 0.3082(3) 0.0296(13) Uani 1 1 d . . . . .
C019 C 0.9154(3) 1.2643(10) 0.2537(3) 0.0322(14) Uani 1 1 d . . . . .
H019 H 0.9153 1.2482 0.2140 0.039 Uiso 1 1 calc R . . . .
Cl00 Cl 0.76797(7) 2.0511(2) 0.39041(8) 0.0337(3) Uani 1 1 d . . . . .
Cl2 Cl 0.69296(7) 1.7242(3) 0.33656(8) 0.0405(4) Uani 1 1 d . . . . .
Cl4 Cl 0.75290(8) 1.7691(3) 0.47175(8) 0.0454(4) Uani 1 1 d . . . . .
C00W C 0.7565(3) 1.8061(10) 0.3998(3) 0.0295(13) Uani 1 1 d . . . . .
H00W H 0.7897 1.7307 0.4006 0.035 Uiso 1 1 calc R . . . .
Cl1 Cl 0.73667(7) 1.9110(2) 0.61758(8) 0.0345(3) Uani 1 1 d . . . . .
Cl3 Cl 0.75432(8) 1.6573(3) 0.72106(8) 0.0442(4) Uani 1 1 d . . . . .
Cl5 Cl 0.80987(8) 1.5763(3) 0.64149(9) 0.0465(4) Uani 1 1 d . . . . .
C01C C 0.7480(3) 1.6711(10) 0.6443(3) 0.0311(13) Uani 1 1 d . . . . .
H01O H 0.7141 1.5926 0.6161 0.037 Uiso 1 1 calc R . . . .

loop_
_atom_site_aniso_label
_atom_site_aniso_U_11
_atom_site_aniso_U_22
_atom_site_aniso_U_33
_atom_site_aniso_U_23
_atom_site_aniso_U_13
_atom_site_aniso_U_12
Br01 0.0320(3) 0.0427(4) 0.0219(3) 0.0028(3) 0.0115(3) 0.0014(3)
O00B 0.025(2) 0.032(2) 0.0211(19) 0.0002(17) 0.0101(16) 0.0030(17)
O00D 0.031(2) 0.033(2) 0.024(2) -0.0039(17) 0.0121(17) -0.0048(18)
O00G 0.030(2) 0.043(3) 0.033(2) 0.005(2) 0.0092(19) 0.005(2)
O009 0.024(2) 0.036(2) 0.0181(19) 0.0019(17) 0.0086(16) 0.0028(17)
N00H 0.024(2) 0.022(2) 0.024(2) -0.0027(19) 0.0118(19) -0.0014(19)
N00I 0.020(2) 0.025(2) 0.024(2) 0.0016(19) 0.0108(19) 0.0009(19)
C00L 0.022(3) 0.020(3) 0.021(3) -0.003(2) 0.009(2) -0.002(2)
C00P 0.021(3) 0.020(3) 0.026(3) 0.001(2) 0.008(2) 0.001(2)
C00R 0.028(3) 0.022(3) 0.030(3) 0.001(2) 0.014(2) -0.001(2)
C00S 0.027(3) 0.021(3) 0.023(3) -0.002(2) 0.011(2) -0.001(2)
C00U 0.025(3) 0.020(3) 0.019(3) -0.003(2) 0.011(2) -0.001(2)
C01A 0.029(3) 0.032(3) 0.018(3) 0.001(2) 0.008(2) 0.001(2)
C01B 0.033(3) 0.030(3) 0.039(3) 0.001(3) 0.026(3) 0.004(3)
C01D 0.032(3) 0.027(3) 0.021(3) -0.002(2) 0.015(2) -0.001(2)
C01F 0.022(3) 0.034(3) 0.048(4) 0.007(3) 0.018(3) 0.003(2)
C01G 0.033(3) 0.032(3) 0.025(3) 0.002(2) 0.016(2) 0.001(3)
C01H 0.031(3) 0.040(4) 0.033(3) -0.007(3) 0.010(3) -0.005(3)
C011 0.023(3) 0.021(3) 0.023(3) -0.004(2) 0.009(2) -0.003(2)
C012 0.027(3) 0.029(3) 0.024(3) -0.001(2) 0.014(2) 0.000(2)
C014 0.025(3) 0.025(3) 0.023(3) -0.001(2) 0.013(2) -0.001(2)
C015 0.022(3) 0.028(3) 0.031(3) 0.003(2) 0.012(2) 0.003(2)
C018 0.029(3) 0.027(3) 0.032(3) -0.004(2) 0.019(3) -0.005(2)
Br02 0.0419(4) 0.0366(4) 0.0292(3) 0.0002(3) 0.0235(3) 0.0038(3)
O00A 0.026(2) 0.038(2) 0.026(2) 0.0017(18) 0.0164(17) 0.0043(18)
O00C 0.0222(19) 0.036(2) 0.024(2) -0.0002(17) 0.0122(16) 0.0053(17)
O00E 0.030(2) 0.030(2) 0.039(2) 0.0015(19) 0.0173(19) 0.0005(18)
O00F 0.028(2) 0.044(3) 0.026(2) -0.0010(19) 0.0153(18) -0.0040(19)
N00J 0.024(2) 0.025(2) 0.023(2) 0.0012(19) 0.0125(19) -0.0004(19)
N00K 0.029(2) 0.025(2) 0.020(2) 0.0016(19) 0.014(2) 0.002(2)
C00M 0.025(3) 0.025(3) 0.031(3) 0.004(2) 0.008(2) 0.000(2)
C00N 0.032(3) 0.024(3) 0.019(3) 0.000(2) 0.014(2) -0.003(2)
C00O 0.024(3) 0.024(3) 0.027(3) 0.000(2) 0.010(2) -0.003(2)
C00Q 0.027(3) 0.021(3) 0.021(3) 0.000(2) 0.014(2) -0.001(2)
C00T 0.028(3) 0.023(3) 0.028(3) 0.000(2) 0.012(2) -0.002(2)
C00V 0.027(3) 0.023(3) 0.023(3) 0.001(2) 0.012(2) 0.000(2)
C00X 0.024(3) 0.023(3) 0.025(3) 0.002(2) 0.013(2) 0.000(2)
C00Y 0.025(3) 0.021(3) 0.025(3) -0.001(2) 0.013(2) -0.001(2)
C00Z 0.029(3) 0.023(3) 0.026(3) -0.001(2) 0.011(2) -0.004(2)
C01E 0.029(3) 0.035(3) 0.035(3) -0.001(3) 0.020(3) 0.003(3)
C01I 0.025(3) 0.044(4) 0.038(4) -0.004(3) 0.012(3) -0.005(3)
C010 0.025(3) 0.022(3) 0.028(3) 0.002(2) 0.015(2) -0.002(2)
C013 0.029(3) 0.030(3) 0.019(3) 0.001(2) 0.014(2) -0.001(2)
C016 0.036(3) 0.028(3) 0.021(3) 0.002(2) 0.006(2) -0.005(3)
C017 0.039(3) 0.025(3) 0.027(3) 0.000(2) 0.017(3) -0.002(3)
C019 0.042(4) 0.034(3) 0.023(3) -0.003(3) 0.017(3) -0.003(3)
Cl00 0.0316(7) 0.0319(8) 0.0388(8) 0.0047(6) 0.0166(6) 0.0025(6)
Cl2 0.0317(8) 0.0441(9) 0.0388(8) 0.0039(7) 0.0091(6) -0.0053(7)
Cl4 0.0479(10) 0.0619(12) 0.0344(8) 0.0053(8) 0.0254(7) -0.0100(9)
C00W 0.028(3) 0.036(3) 0.030(3) 0.007(3) 0.017(3) 0.002(3)
Cl1 0.0295(7) 0.0360(8) 0.0374(8) 0.0024(6) 0.0142(6) -0.0020(6)
Cl3 0.0544(10) 0.0513(11) 0.0309(8) -0.0035(7) 0.0223(7) -0.0152(8)
Cl5 0.0356(8) 0.0549(11) 0.0542(10) 0.0095(9) 0.0246(8) 0.0120(8)
C01C 0.024(3) 0.034(3) 0.033(3) 0.000(3) 0.010(2) -0.002(2)

loop_
_atom_type_symbol
_atom_type_description
_atom_type_scat_dispersion_real
_atom_type_scat_dispersion_imag
_atom_type_scat_source
C C 0.0181 0.0091 'International Tables Vol C Tables 4.2.6.8 and 6.1.1.4'
H H 0.0000 0.0000 'International Tables Vol C Tables 4.2.6.8 and 6.1.1.4'
Br Br -0.6763 1.2805 'International Tables Vol C Tables 4.2.6.8 and 6.1.1.4'
Cl Cl 0.3639 0.7018 'International Tables Vol C Tables 4.2.6.8 and 6.1.1.4'
N N 0.0311 0.0180 'International Tables Vol C Tables 4.2.6.8 and 6.1.1.4'
O O 0.0492 0.0322 'International Tables Vol C Tables 4.2.6.8 and 6.1.1.4'

loop_
_exptl_crystal_face_index_h
_exptl_crystal_face_index_k
_exptl_crystal_face_index_l
_exptl_crystal_face_perp_dist
-15 0 12 0.0853
-16 0 3 0.0604
7 0 10 0.0519
-11 0 15 0.0851
13 0 4 0.0534
17 0 -8 0.0575
10 0 -15 0.0953
3 4 -3 0.4158
-3 -4 2 0.3591
-6 0 -11 0.0749

loop_
_geom_angle_atom_site_label_1
_geom_angle_atom_site_label_2
_geom_angle_atom_site_label_3
_geom_angle
_geom_angle_site_symmetry_1
_geom_angle_site_symmetry_3
_geom_angle_publ_flag
C00S O00B H00B 109.5 . . ?
C01A O00D C01H 112.7(5) . . ?
C011 O009 C01A 119.2(5) . . ?
C00L N00H C00P 105.7(5) . . ?
C00L N00I H00I 126.2 . . ?
C014 N00I H00I 126.2 . . ?
C014 N00I C00L 107.7(5) . . ?
N00H C00L N00I 111.4(5) . . ?
N00H C00L C00U 123.4(5) . . ?
N00I C00L C00U 125.2(5) . . ?
N00H C00P C00R 132.2(5) . . ?
N00H C00P C014 109.4(5) . . ?
C00R C00P C014 118.4(5) . . ?
C00P C00R Br01 119.6(4) . . ?
C01G C00R Br01 120.5(5) . . ?
C01G C00R C00P 119.9(6) . . ?
O00B C00S C00U 121.7(5) . . ?
O00B C00S C012 117.2(5) . . ?
C012 C00S C00U 121.1(5) . . ?
C00S C00U C00L 119.2(5) . . ?
C00S C00U C011 117.7(5) . . ?
C011 C00U C00L 123.1(5) . . ?
O00D C01A O009 112.4(5) . . ?
O00D C01A H01A 109.1 . . ?
O00D C01A H01B 109.1 . . ?
O009 C01A H01A 109.1 . . ?
O009 C01A H01B 109.1 . . ?
H01A C01A H01B 107.9 . . ?
C01G C01B H01C 119.5 . . ?
C015 C01B H01C 119.5 . . ?
C015 C01B C01G 121.0(5) . . ?
C011 C01D H01D 120.4 . . ?
C011 C01D C018 119.3(6) . . ?
C018 C01D H01D 120.4 . . ?
O00G C01F H01F 118.0 . . ?
O00G C01F C015 124.0(6) . . ?
C015 C01F H01F 118.0 . . ?
C00R C01G C01B 121.0(6) . . ?
C00R C01G H01G 119.5 . . ?
C01B C01G H01G 119.5 . . ?
O00D C01H H01E 109.5 . . ?
O00D C01H H01H 109.5 . . ?
O00D C01H H01I 109.5 . . ?
H01E C01H H01H 109.5 . . ?
H01E C01H H01I 109.5 . . ?
H01H C01H H01I 109.5 . . ?
O009 C011 C00U 115.3(5) . . ?
O009 C011 C01D 123.3(5) . . ?
C01D C011 C00U 121.3(5) . . ?
C00S C012 H012 120.3 . . ?
C00S C012 C018 119.4(6) . . ?
C018 C012 H012 120.3 . . ?
N00I C014 C00P 105.8(5) . . ?
N00I C014 C015 131.0(5) . . ?
C00P C014 C015 123.2(5) . . ?
C01B C015 C01F 121.8(6) . . ?
C01B C015 C014 116.5(5) . . ?
C014 C015 C01F 121.6(6) . . ?
C01D C018 H018 119.5 . . ?
C012 C018 C01D 121.1(5) . . ?
C012 C018 H018 119.5 . . ?
C010 O00A H00A 109.5 . . ?
C00X O00C C01E 118.9(5) . . ?
C01E O00F C01I 113.9(5) . . ?
C00Q N00J H00J 126.2 . . ?
C00V N00J H00J 126.2 . . ?
C00V N00J C00Q 107.5(5) . . ?
C00Q N00K C00N 105.5(5) . . ?
O00E C00M H00M 118.1 . . ?
O00E C00M C00T 123.7(6) . . ?
C00T C00M H00M 118.1 . . ?
N00K C00N C00V 109.0(5) . . ?
C017 C00N N00K 131.8(6) . . ?
C017 C00N C00V 119.2(6) . . ?
C00Z C00O H00O 120.2 . . ?
C00Z C00O C010 119.6(6) . . ?
C010 C00O H00O 120.2 . . ?
N00J C00Q C00Y 124.7(5) . . ?
N00K C00Q N00J 111.5(5) . . ?
N00K C00Q C00Y 123.8(5) . . ?
C00V C00T C00M 120.5(6) . . ?
C016 C00T C00M 123.1(6) . . ?
C016 C00T C00V 116.3(6) . . ?
N00J C00V C00N 106.4(5) . . ?
N00J C00V C00T 131.3(6) . . ?
C00N C00V C00T 122.3(5) . . ?
O00C C00X C00Y 115.1(5) . . ?
O00C C00X C013 123.1(5) . . ?
C013 C00X C00Y 121.8(5) . . ?
C00X C00Y C00Q 123.3(5) . . ?
C00X C00Y C010 117.9(5) . . ?
C010 C00Y C00Q 118.8(5) . . ?
C00O C00Z H00Z 119.2 . . ?
C00O C00Z C013 121.7(6) . . ?
C013 C00Z H00Z 119.2 . . ?
O00C C01E H01J 109.2 . . ?
O00C C01E H01K 109.2 . . ?
O00F C01E O00C 112.1(5) . . ?
O00F C01E H01J 109.2 . . ?
O00F C01E H01K 109.2 . . ?
H01J C01E H01K 107.9 . . ?
O00F C01I H01L 109.5 . . ?
O00F C01I H01M 109.5 . . ?
O00F C01I H01N 109.5 . . ?
H01L C01I H01M 109.5 . . ?
H01L C01I H01N 109.5 . . ?
H01M C01I H01N 109.5 . . ?
O00A C010 C00O 117.2(5) . . ?
O00A C010 C00Y 122.2(5) . . ?
C00O C010 C00Y 120.6(5) . . ?
C00X C013 H013 120.8 . . ?
C00Z C013 C00X 118.4(5) . . ?
C00Z C013 H013 120.8 . . ?
C00T C016 H016 118.9 . . ?
C019 C016 C00T 122.1(6) . . ?
C019 C016 H016 118.9 . . ?
C00N C017 Br02 120.2(5) . . ?
C00N C017 C019 119.8(6) . . ?
C019 C017 Br02 120.0(5) . . ?
C016 C019 C017 120.3(6) . . ?
C016 C019 H019 119.9 . . ?
C017 C019 H019 119.9 . . ?
Cl00 C00W Cl2 110.4(3) . . ?
Cl00 C00W Cl4 110.3(4) . . ?
Cl00 C00W H00W 108.4 . . ?
Cl2 C00W Cl4 110.7(3) . . ?
Cl2 C00W H00W 108.4 . . ?
Cl4 C00W H00W 108.4 . . ?
Cl1 C01C Cl3 110.5(4) . . ?
Cl1 C01C H01O 108.5 . . ?
Cl3 C01C H01O 108.5 . . ?
Cl5 C01C Cl1 110.5(4) . . ?
Cl5 C01C Cl3 110.4(4) . . ?
Cl5 C01C H01O 108.5 . . ?

loop_
_geom_bond_atom_site_label_1
_geom_bond_atom_site_label_2
_geom_bond_distance
_geom_bond_site_symmetry_2
_geom_bond_publ_flag
Br01 C00R 1.881(6) . ?
O00B H00B 0.8400 . ?
O00B C00S 1.363(7) . ?
O00D C01A 1.394(7) . ?
O00D C01H 1.427(8) . ?
O00G C01F 1.207(8) . ?
O009 C01A 1.435(7) . ?
O009 C011 1.375(7) . ?
N00H C00L 1.332(7) . ?
N00H C00P 1.382(7) . ?
N00I H00I 0.8800 . ?
N00I C00L 1.370(7) . ?
N00I C014 1.364(7) . ?
C00L C00U 1.453(7) . ?
C00P C00R 1.399(8) . ?
C00P C014 1.402(8) . ?
C00R C01G 1.383(8) . ?
C00S C00U 1.415(8) . ?
C00S C012 1.387(8) . ?
C00U C011 1.420(8) . ?
C01A H01A 0.9900 . ?
C01A H01B 0.9900 . ?
C01B H01C 0.9500 . ?
C01B C01G 1.409(9) . ?
C01B C015 1.400(9) . ?
C01D H01D 0.9500 . ?
C01D C011 1.382(8) . ?
C01D C018 1.397(8) . ?
C01F H01F 0.9500 . ?
C01F C015 1.471(9) . ?
C01G H01G 0.9500 . ?
C01H H01E 0.9800 . ?
C01H H01H 0.9800 . ?
C01H H01I 0.9800 . ?
C012 H012 0.9500 . ?
C012 C018 1.396(8) . ?
C014 C015 1.412(8) . ?
C018 H018 0.9500 . ?
Br02 C017 1.888(7) . ?
O00A H00A 0.8400 . ?
O00A C010 1.356(7) . ?
O00C C00X 1.379(7) . ?
O00C C01E 1.433(7) . ?
O00E C00M 1.211(8) . ?
O00F C01E 1.390(8) . ?
O00F C01I 1.434(8) . ?
N00J H00J 0.8800 . ?
N00J C00Q 1.381(7) . ?
N00J C00V 1.353(7) . ?
N00K C00N 1.392(7) . ?
N00K C00Q 1.327(7) . ?
C00M H00M 0.9500 . ?
C00M C00T 1.470(9) . ?
C00N C00V 1.402(8) . ?
C00N C017 1.382(8) . ?
C00O H00O 0.9500 . ?
C00O C00Z 1.386(8) . ?
C00O C010 1.389(8) . ?
C00Q C00Y 1.454(7) . ?
C00T C00V 1.413(8) . ?
C00T C016 1.395(9) . ?
C00X C00Y 1.405(8) . ?
C00X C013 1.393(8) . ?
C00Y C010 1.417(8) . ?
C00Z H00Z 0.9500 . ?
C00Z C013 1.392(8) . ?
C01E H01J 0.9900 . ?
C01E H01K 0.9900 . ?
C01I H01L 0.9800 . ?
C01I H01M 0.9800 . ?
C01I H01N 0.9800 . ?
C013 H013 0.9500 . ?
C016 H016 0.9500 . ?
C016 C019 1.386(10) . ?
C017 C019 1.396(9) . ?
C019 H019 0.9500 . ?
Cl00 C00W 1.759(7) . ?
Cl2 C00W 1.765(7) . ?
Cl4 C00W 1.773(6) . ?
C00W H00W 1.0000 . ?
Cl1 C01C 1.761(7) . ?
Cl3 C01C 1.766(7) . ?
Cl5 C01C 1.759(7) . ?
C01C H01O 1.0000 . ?

loop_
_exptl_oxdiff_crystal_face_indexfrac_h
_exptl_oxdiff_crystal_face_indexfrac_k
_exptl_oxdiff_crystal_face_indexfrac_l
_exptl_oxdiff_crystal_face_x
_exptl_oxdiff_crystal_face_y
_exptl_oxdiff_crystal_face_z
-15.0005 0.0000 12.0001 -0.9774 -0.1243 0.0947
-16.0002 0.0000 3.0001 -0.6410 -0.6120 0.4294
6.9996 -0.0000 10.0000 -0.1832 0.8210 -0.5670
-11.0006 -0.0000 15.0001 -0.9709 0.2121 -0.1384
12.9999 -0.0000 3.9999 0.2570 0.8121 -0.5646
17.0004 -0.0000 -8.0001 0.8783 0.4148 -0.2949
10.0006 0.0000 -15.0001 0.9385 -0.2595 0.1715
2.9997 4.0000 -3.0001 0.2133 -0.5094 -0.7284
-2.9996 -4.0000 2.0001 -0.1723 0.4605 0.7619
-5.9996 0.0000 -11.0000 0.2565 -0.8225 0.5674
